data_4110437
loop_
_publ_author_name
'Anatoliy N. Sokolov'
'Tomislav Fri\<s\<ci\'c'
'Leonard R. MacGillivray'

_publ_contact_author 'MacGillivray, Leonard R.'
_publ_contact_author_email len-macgillivray@uiowa.edu
_publ_section_title
;
 Enforced Face-to-Face Stacking of Organic Semiconductor Building Blocks
 within Hydrogen-Bonded Molecular Cocrystals
;
_journal_name_full 'Journal of the American Chemical Society'
_journal_page_first 2806
_journal_page_last 2807
_journal_paper_doi 10.1021/ja057939a
_journal_volume 128
_journal_year 2006
_chemical_formula_moiety 'C34 H21 I N2 O2'
_chemical_formula_sum 'C34 H21 I N2 O2'
_chemical_formula_weight 616.43
_chemical_name_systematic
;
        (5-iodoresorcinol).(9,10-bis(4-pyridylethynyl)anthracene) 2/2
;
_space_group_IT_number 2
_symmetry_cell_setting triclinic
_symmetry_space_group_name_Hall '-P 1'
_symmetry_space_group_name_H-M 'P -1'
_atom_sites_solution_hydrogens geom
_atom_sites_solution_primary direct
_atom_sites_solution_secondary difmap
_audit_creation_date 2005-10-25T23:52:28-00:00
_audit_creation_method 'WinGX routine CIF_UPDATE'
_cell_angle_alpha 81.751(5)
_cell_angle_beta 82.555(5)
_cell_angle_gamma 84.830(5)
_cell_formula_units_Z 2
_cell_length_a 7.6588(8)
_cell_length_b 10.0715(10)
_cell_length_c 17.6024(18)
_cell_measurement_reflns_used 3594
_cell_measurement_temperature 190(2)
_cell_measurement_theta_max 27.5
_cell_measurement_theta_min 2
_cell_volume 1328.9(2)
_computing_cell_refinement 'HKL Scalepack (otwinowski & Minor, 1997)'
_computing_data_collection 'Collect (Nonius BV, 1997-2000)'
_computing_data_reduction 'HKL Denzo, Scalepack (otwinowski & Minor, 1997)'
_computing_molecular_graphics 'SHELXTL v6.1 (Sheldrick, 1997)'
_computing_publication_material 'SHELXTL v6.1 (Sheldrick, 1997)'
_computing_structure_refinement 'SHELXTL v6.1 (Sheldrick, 1997)'
_computing_structure_solution 'SHELXTL v6.1 (Sheldrick, 1997)'
_diffrn_ambient_temperature 190(2)
_diffrn_detector_area_resol_mean 9
_diffrn_measured_fraction_theta_full 0.984
_diffrn_measured_fraction_theta_max 0.984
_diffrn_measurement_device_type KappaCCD
_diffrn_measurement_method 'CCD phi and omega scans'
_diffrn_radiation_monochromator graphite
_diffrn_radiation_type MoK\a
_diffrn_radiation_wavelength 0.71073
_diffrn_reflns_av_R_equivalents 0.0521
_diffrn_reflns_av_unetI/netI 0.084
_diffrn_reflns_limit_h_max 9
_diffrn_reflns_limit_h_min -9
_diffrn_reflns_limit_k_max 13
_diffrn_reflns_limit_k_min -13
_diffrn_reflns_limit_l_max 22
_diffrn_reflns_limit_l_min -22
_diffrn_reflns_number 11097
_diffrn_reflns_theta_full 27.5
_diffrn_reflns_theta_max 27.5
_diffrn_reflns_theta_min 2.05
_exptl_absorpt_coefficient_mu 1.24
_exptl_absorpt_correction_T_max 0.9406
_exptl_absorpt_correction_T_min 0.8076
_exptl_absorpt_correction_type multi-scan
_exptl_absorpt_process_details 'HKL Scalepack (Otwinowski & Minor, 1997)'
_exptl_crystal_colour red-orange
_exptl_crystal_density_diffrn 1.541
_exptl_crystal_description plate
_exptl_crystal_F_000 616
_exptl_crystal_size_max 0.18
_exptl_crystal_size_mid 0.13
_exptl_crystal_size_min 0.05
_refine_diff_density_max 0.821
_refine_diff_density_min -0.992
_refine_diff_density_rms 0.174
_refine_ls_extinction_method none
_refine_ls_goodness_of_fit_ref 0.99
_refine_ls_hydrogen_treatment constr
_refine_ls_matrix_type full
_refine_ls_number_parameters 352
_refine_ls_number_reflns 5993
_refine_ls_number_restraints 0
_refine_ls_restrained_S_all 0.99
_refine_ls_R_factor_all 0.1043
_refine_ls_R_factor_gt 0.048
_refine_ls_shift/su_max 0.007
_refine_ls_shift/su_mean 0.001
_refine_ls_structure_factor_coef Fsqd
_refine_ls_weighting_details 'calc w=1/[\s^2^(Fo^2^)+(0.0874P)^2^+0.0000P] where P=(Fo^2^+2Fc^2^)/3'
_refine_ls_weighting_scheme calc
_refine_ls_wR_factor_gt 0.1187
_refine_ls_wR_factor_ref 0.1584
_reflns_number_gt 3594
_reflns_number_total 5993
_reflns_threshold_expression >2sigma(I)
_cod_data_source_file ja057939a_si_1.cif
_cod_data_source_block 4
_cod_database_code 4110437

loop_
_symmetry_equiv_pos_as_xyz
'x, y, z'
'-x, -y, -z'

loop_
_atom_site_label
_atom_site_type_symbol
_atom_site_fract_x
_atom_site_fract_y
_atom_site_fract_z
_atom_site_U_iso_or_equiv
_atom_site_adp_type
_atom_site_occupancy
_atom_site_symmetry_multiplicity
_atom_site_calc_flag
_atom_site_refinement_flags
I1 I 0.11206(5) 0.90741(4) 0.237632(19) 0.06385(19) Uani 1 1 d .
O2 O 0.6586(4) 0.6703(4) 0.38080(18) 0.0518(9) Uani 1 1 d .
H2 H 0.7041 0.6597 0.4224 0.078 Uiso 1 1 calc R
C30 C 0.4460(6) 0.8003(4) 0.4571(2) 0.0363(10) Uani 1 1 d .
H30 H 0.5126 0.7809 0.4998 0.044 Uiso 1 1 calc R
O1 O 0.2218(4) 0.9292(3) 0.52975(18) 0.0460(8) Uani 1 1 d .
H1 H 0.2914 0.9044 0.5631 0.069 Uiso 1 1 calc R
C33 C 0.2566(6) 0.8610(4) 0.3331(3) 0.0376(10) Uani 1 1 d .
C7 C 0.6572(5) 0.6007(4) 0.9134(3) 0.0323(10) Uani 1 1 d .
C16 C 0.7804(5) 0.6225(4) 1.1139(2) 0.0293(9) Uani 1 1 d .
C14 C 0.8506(5) 0.3898(4) 1.0859(2) 0.0283(9) Uani 1 1 d .
C15 C 0.8507(5) 0.4891(4) 1.1348(2) 0.0294(9) Uani 1 1 d .
C9 C 0.7849(5) 0.4267(4) 1.0124(2) 0.0289(9) Uani 1 1 d .
C29 C 0.2853(5) 0.8799(4) 0.4636(2) 0.0333(10) Uani 1 1 d .
N2 N 1.1988(5) 0.3711(4) 1.4794(2) 0.0432(9) Uani 1 1 d .
N1 N 0.3952(5) 0.8024(4) 0.6495(2) 0.0434(9) Uani 1 1 d .
C17 C 0.7719(6) 0.7222(4) 1.1650(3) 0.0355(10) Uani 1 1 d .
H17 H 0.8136 0.6993 1.2141 0.043 Uiso 1 1 calc R
C31 C 0.5072(6) 0.7500(4) 0.3883(2) 0.0358(10) Uani 1 1 d .
C3 C 0.5399(5) 0.6927(4) 0.7840(2) 0.0337(10) Uani 1 1 d .
C23 C 0.9799(5) 0.4354(4) 1.2629(3) 0.0336(10) Uani 1 1 d .
C8 C 0.7210(5) 0.5605(4) 0.9903(2) 0.0298(9) Uani 1 1 d .
C10 C 0.7843(5) 0.3252(4) 0.9636(3) 0.0354(10) Uani 1 1 d .
H10 H 0.7415 0.3477 0.9147 0.042 Uiso 1 1 calc R
C20 C 0.6480(5) 0.7938(4) 1.0215(2) 0.0342(10) Uani 1 1 d .
H20 H 0.6054 0.8193 0.9727 0.041 Uiso 1 1 calc R
C22 C 0.9270(6) 0.4530(4) 1.2100(3) 0.0329(9) Uani 1 1 d .
C21 C 0.7157(5) 0.6589(4) 1.0412(2) 0.0302(9) Uani 1 1 d .
C13 C 0.9139(5) 0.2547(4) 1.1061(3) 0.0369(10) Uani 1 1 d .
H13 H 0.9609 0.2295 1.1539 0.044 Uiso 1 1 calc R
C24 C 1.0532(5) 0.4132(4) 1.3393(2) 0.0353(10) Uani 1 1 d .
C28 C 1.0746(6) 0.2851(5) 1.3807(3) 0.0431(11) Uani 1 1 d .
H28 H 1.0402 0.2091 1.3615 0.052 Uiso 1 1 calc R
C19 C 0.6426(6) 0.8862(4) 1.0699(3) 0.0395(11) Uani 1 1 d .
H19 H 0.5976 0.9759 1.055 0.047 Uiso 1 1 calc R
C27 C 1.1459(6) 0.2698(5) 1.4496(3) 0.0445(11) Uani 1 1 d .
H27 H 1.1579 0.182 1.4774 0.053 Uiso 1 1 calc R
C6 C 0.6108(5) 0.6366(4) 0.8582(3) 0.0305(9) Uani 1 1 d .
C32 C 0.4123(6) 0.7810(4) 0.3250(3) 0.0378(10) Uani 1 1 d .
H32 H 0.4535 0.7481 0.2775 0.045 Uiso 1 1 calc R
C12 C 0.9093(6) 0.1602(4) 1.0587(3) 0.0423(11) Uani 1 1 d .
H12 H 0.9497 0.0695 1.0741 0.051 Uiso 1 1 calc R
C18 C 0.7045(6) 0.8495(4) 1.1434(3) 0.0395(11) Uani 1 1 d .
H18 H 0.6985 0.9148 1.1778 0.047 Uiso 1 1 calc R
C4 C 0.4976(6) 0.6106(5) 0.7332(3) 0.0375(10) Uani 1 1 d .
H4 H 0.5171 0.5156 0.7434 0.045 Uiso 1 1 calc R
C1 C 0.4383(7) 0.8809(5) 0.6976(3) 0.0450(11) Uani 1 1 d .
H1A H 0.4199 0.9756 0.6849 0.054 Uiso 1 1 calc R
C5 C 0.4264(6) 0.6709(5) 0.6675(3) 0.0395(10) Uani 1 1 d .
H5 H 0.3979 0.6142 0.6328 0.047 Uiso 1 1 calc R
C25 C 1.1053(6) 0.5202(4) 1.3715(3) 0.0388(10) Uani 1 1 d .
H25 H 1.0912 0.6099 1.3465 0.047 Uiso 1 1 calc R
C11 C 0.8444(6) 0.1969(5) 0.9865(3) 0.0425(11) Uani 1 1 d .
H11 H 0.8429 0.1304 0.9535 0.051 Uiso 1 1 calc R
C26 C 1.1780(6) 0.4925(5) 1.4408(3) 0.0420(11) Uani 1 1 d .
H26 H 1.2151 0.5657 1.4617 0.05 Uiso 1 1 calc R
C34 C 0.1896(6) 0.9097(4) 0.4006(3) 0.0381(10) Uani 1 1 d .
H34 H 0.0804 0.9625 0.4042 0.046 Uiso 1 1 calc R
C2 C 0.5091(6) 0.8309(5) 0.7656(3) 0.0439(11) Uani 1 1 d .
H2A H 0.5361 0.8903 0.799 0.053 Uiso 1 1 calc R

loop_
_atom_site_aniso_label
_atom_site_aniso_U_11
_atom_site_aniso_U_22
_atom_site_aniso_U_33
_atom_site_aniso_U_23
_atom_site_aniso_U_13
_atom_site_aniso_U_12
I1 0.0771(3) 0.0726(3) 0.0474(2) 0.00416(18) -0.0417(2) -0.0055(2)
O2 0.053(2) 0.068(2) 0.0349(18) -0.0128(16) -0.0140(16) 0.0181(17)
C30 0.040(2) 0.042(2) 0.027(2) 0.0002(19) -0.0151(19) 0.002(2)
O1 0.0470(18) 0.054(2) 0.0361(18) -0.0081(15) -0.0123(15) 0.0167(15)
C33 0.049(3) 0.033(2) 0.035(2) 0.0029(19) -0.023(2) -0.008(2)
C7 0.021(2) 0.023(2) 0.050(3) -0.006(2) 0.005(2) -0.0008(16)
C16 0.031(2) 0.028(2) 0.029(2) 0.0009(17) -0.0078(18) -0.0016(16)
C14 0.026(2) 0.031(2) 0.026(2) 0.0023(17) -0.0055(17) -0.0027(16)
C15 0.028(2) 0.032(2) 0.026(2) 0.0037(17) -0.0061(17) -0.0010(17)
C9 0.026(2) 0.033(2) 0.027(2) -0.0004(17) -0.0033(17) -0.0009(16)
C29 0.040(2) 0.033(2) 0.027(2) -0.0007(18) -0.0123(19) 0.0005(19)
N2 0.043(2) 0.049(2) 0.038(2) -0.0018(18) -0.0142(18) 0.0066(18)
N1 0.049(2) 0.051(2) 0.030(2) -0.0016(18) -0.0096(18) -0.0008(18)
C17 0.040(2) 0.036(2) 0.031(2) -0.0018(19) -0.012(2) 0.0023(19)
C31 0.037(2) 0.039(2) 0.032(2) -0.0055(19) -0.0113(19) 0.0043(19)
C3 0.034(2) 0.039(2) 0.027(2) -0.0012(18) -0.0058(19) 0.0011(18)
C23 0.019(2) 0.021(2) 0.056(3) 0.004(2) 0.002(2) 0.0037(16)
C8 0.029(2) 0.034(2) 0.026(2) -0.0002(17) -0.0044(17) -0.0031(17)
C10 0.038(2) 0.036(2) 0.032(2) -0.0032(19) -0.0039(19) -0.0021(18)
C20 0.041(2) 0.029(2) 0.032(2) 0.0027(18) -0.014(2) 0.0023(18)
C22 0.029(2) 0.028(2) 0.041(3) -0.013(2) 0.010(2) -0.0050(17)
C21 0.028(2) 0.032(2) 0.029(2) 0.0007(17) -0.0042(17) -0.0010(16)
C13 0.036(2) 0.035(2) 0.037(2) 0.0055(19) -0.009(2) 0.0006(18)
C24 0.034(2) 0.039(2) 0.031(2) -0.0003(19) -0.0108(19) 0.0025(19)
C28 0.051(3) 0.038(3) 0.041(3) 0.000(2) -0.012(2) -0.005(2)
C19 0.041(2) 0.026(2) 0.051(3) 0.000(2) -0.012(2) 0.0076(18)
C27 0.044(3) 0.041(3) 0.047(3) 0.006(2) -0.015(2) 0.003(2)
C6 0.026(2) 0.030(2) 0.035(2) -0.011(2) 0.010(2) -0.0064(17)
C32 0.049(3) 0.040(2) 0.028(2) -0.0068(19) -0.015(2) -0.003(2)
C12 0.048(3) 0.028(2) 0.050(3) -0.001(2) -0.008(2) -0.001(2)
C18 0.046(3) 0.031(2) 0.042(3) -0.007(2) -0.011(2) 0.003(2)
C4 0.039(2) 0.039(2) 0.035(2) -0.004(2) -0.006(2) -0.0050(19)
C1 0.064(3) 0.034(2) 0.038(3) -0.004(2) -0.015(2) -0.001(2)
C5 0.045(3) 0.042(3) 0.034(2) -0.009(2) -0.009(2) -0.006(2)
C25 0.043(2) 0.030(2) 0.042(3) 0.001(2) -0.010(2) 0.0006(19)
C11 0.048(3) 0.034(2) 0.046(3) -0.010(2) -0.003(2) -0.006(2)
C26 0.048(3) 0.039(3) 0.039(3) -0.008(2) -0.012(2) 0.005(2)
C34 0.039(2) 0.034(2) 0.042(3) 0.001(2) -0.017(2) 0.0014(19)
C2 0.059(3) 0.041(3) 0.035(2) -0.007(2) -0.016(2) -0.003(2)

loop_
_atom_type_symbol
_atom_type_description
_atom_type_scat_dispersion_real
_atom_type_scat_dispersion_imag
_atom_type_scat_source
C C 0.0033 0.0016 'International Tables Vol C Tables 4.2.6.8 and 6.1.1.4'
H H 0 0 'International Tables Vol C Tables 4.2.6.8 and 6.1.1.4'
N N 0.0061 0.0033 'International Tables Vol C Tables 4.2.6.8 and 6.1.1.4'
O O 0.0106 0.006 'International Tables Vol C Tables 4.2.6.8 and 6.1.1.4'
I I -0.4742 1.8119 'International Tables Vol C Tables 4.2.6.8 and 6.1.1.4'

loop_
_geom_angle_atom_site_label_1
_geom_angle_atom_site_label_2
_geom_angle_atom_site_label_3
_geom_angle
C31 O2 H2 109.5
C31 C30 C29 120.0(4)
C31 C30 H30 120
C29 C30 H30 120
C29 O1 H1 109.5
C32 C33 C34 123.3(4)
C32 C33 I1 118.4(3)
C34 C33 I1 118.3(3)
C6 C7 C8 176.3(5)
C21 C16 C15 119.7(4)
C21 C16 C17 118.9(4)
C15 C16 C17 121.4(3)
C15 C14 C13 122.6(3)
C15 C14 C9 119.0(3)
C13 C14 C9 118.3(4)
C14 C15 C16 121.1(3)
C14 C15 C22 119.4(3)
C16 C15 C22 119.4(3)
C8 C9 C10 121.5(4)
C8 C9 C14 119.9(3)
C10 C9 C14 118.6(4)
O1 C29 C34 118.8(4)
O1 C29 C30 121.4(3)
C34 C29 C30 119.8(4)
C27 N2 C26 117.3(4)
C5 N1 C1 117.3(4)
C18 C17 C16 120.2(4)
C18 C17 H17 119.9
C16 C17 H17 119.9
O2 C31 C30 121.5(4)
O2 C31 C32 118.4(4)
C30 C31 C32 120.1(4)
C4 C3 C2 118.0(4)
C4 C3 C6 122.1(4)
C2 C3 C6 119.9(4)
C22 C23 C24 178.6(5)
C9 C8 C21 120.6(3)
C9 C8 C7 120.4(3)
C21 C8 C7 119.0(3)
C11 C10 C9 120.4(4)
C11 C10 H10 119.8
C9 C10 H10 119.8
C19 C20 C21 121.8(4)
C19 C20 H20 119.1
C21 C20 H20 119.1
C23 C22 C15 175.8(5)
C8 C21 C16 119.5(4)
C8 C21 C20 122.0(4)
C16 C21 C20 118.5(4)
C12 C13 C14 121.6(4)
C12 C13 H13 119.2
C14 C13 H13 119.2
C28 C24 C25 117.0(4)
C28 C24 C23 121.6(4)
C25 C24 C23 121.4(4)
C27 C28 C24 119.4(4)
C27 C28 H28 120.3
C24 C28 H28 120.3
C20 C19 C18 119.9(4)
C20 C19 H19 120
C18 C19 H19 120
N2 C27 C28 123.6(4)
N2 C27 H27 118.2
C28 C27 H27 118.2
C7 C6 C3 176.6(4)
C33 C32 C31 118.3(4)
C33 C32 H32 120.9
C31 C32 H32 120.9
C13 C12 C11 119.9(4)
C13 C12 H12 120.1
C11 C12 H12 120.1
C17 C18 C19 120.8(4)
C17 C18 H18 119.6
C19 C18 H18 119.6
C5 C4 C3 118.2(4)
C5 C4 H4 120.9
C3 C4 H4 120.9
N1 C1 C2 123.0(4)
N1 C1 H1A 118.5
C2 C1 H1A 118.5
N1 C5 C4 124.4(4)
N1 C5 H5 117.8
C4 C5 H5 117.8
C26 C25 C24 118.6(4)
C26 C25 H25 120.7
C24 C25 H25 120.7
C10 C11 C12 121.2(4)
C10 C11 H11 119.4
C12 C11 H11 119.4
N2 C26 C25 124.1(4)
N2 C26 H26 117.9
C25 C26 H26 117.9
C33 C34 C29 118.4(4)
C33 C34 H34 120.8
C29 C34 H34 120.8
C3 C2 C1 119.0(4)
C3 C2 H2A 120.5
C1 C2 H2A 120.5

loop_
_geom_bond_atom_site_label_1
_geom_bond_atom_site_label_2
_geom_bond_distance
I1 C33 2.105(4)
O2 C31 1.353(5)
O2 H2 0.84
C30 C31 1.390(6)
C30 C29 1.408(6)
C30 H30 0.95
O1 C29 1.347(5)
O1 H1 0.84
C33 C32 1.380(6)
C33 C34 1.370(6)
C7 C6 1.080(6)
C7 C8 1.487(6)
C16 C21 1.420(5)
C16 C15 1.418(5)
C16 C17 1.432(6)
C14 C15 1.409(6)
C14 C13 1.414(6)
C14 C9 1.437(5)
C15 C22 1.501(6)
C9 C8 1.409(5)
C9 C10 1.427(6)
C29 C34 1.390(5)
N2 C27 1.328(6)
N2 C26 1.318(6)
N1 C5 1.325(6)
N1 C1 1.327(6)
C17 C18 1.359(6)
C17 H17 0.95
C31 C32 1.391(6)
C3 C4 1.387(6)
C3 C2 1.389(6)
C3 C6 1.496(6)
C23 C22 1.049(6)
C23 C24 1.503(6)
C8 C21 1.424(6)
C10 C11 1.356(6)
C10 H10 0.95
C20 C19 1.344(6)
C20 C21 1.421(6)
C20 H20 0.95
C13 C12 1.358(6)
C13 H13 0.95
C24 C28 1.395(6)
C24 C25 1.397(6)
C28 C27 1.378(6)
C28 H28 0.95
C19 C18 1.423(6)
C19 H19 0.95
C27 H27 0.95
C32 H32 0.95
C12 C11 1.412(7)
C12 H12 0.95
C18 H18 0.95
C4 C5 1.381(6)
C4 H4 0.95
C1 C2 1.388(6)
C1 H1A 0.95
C5 H5 0.95
C25 C26 1.388(6)
C25 H25 0.95
C11 H11 0.95
C26 H26 0.95
C34 H34 0.95
C2 H2A 0.95

loop_
_cod_related_entry_id
_cod_related_entry_database
_cod_related_entry_code
1 ChemSpider 30660394
